data_1522909
loop_
_publ_author_name
'Singh, U.P.'
'Pal, A.K.'
'Chandrasekaran, L.'
'Gupta, K.P.'

_publ_section_title
;
 Study of the manganese-rich end of the Mn-Sn sytem
;
_journal_name_full 'Transactions of the Metallurgical Society of Aime'
_journal_page_first 1661
_journal_page_last 1663
_journal_volume 242
_journal_year 1968
_chemical_formula_sum 'Mn3 Sn'
_space_group_IT_number 194
_symmetry_space_group_name_Hall '-P 6c 2c'
_symmetry_space_group_name_H-M 'P 63/m m c'
_cell_angle_alpha 90
_cell_angle_beta 90
_cell_angle_gamma 120
_cell_formula_units_Z 2
_cell_length_a 5.67
_cell_length_b 5.67
_cell_length_c 4.53
_cell_volume 126.123
_citation_journal_id_ASTM TMSAAB
_cod_data_source_file Singh_TMSAAB_1968_1172.cif
_cod_data_source_block Mn3Sn1
_cod_original_cell_volume 126.1232
_cod_original_formula_sum 'Mn3 Sn1'
_cod_database_code 1522909

loop_
_symmetry_equiv_pos_as_xyz
x,y,z
x-y,x,z+1/2
-y,x-y,z
-x,-y,z+1/2
-x+y,-x,z
y,-x+y,z+1/2
-y,-x,-z+1/2
x-y,-y,-z
x,x-y,-z+1/2
y,x,-z
-x+y,y,-z+1/2
-x,-x+y,-z
-x,-y,-z
-x+y,-x,-z-1/2
y,-x+y,-z
x,y,-z-1/2
x-y,x,-z
-y,x-y,-z-1/2
y,x,z-1/2
-x+y,y,z
-x,-x+y,z-1/2
-y,-x,z
x-y,-y,z-1/2
x,x-y,z

loop_
_atom_site_label
_atom_site_type_symbol
_atom_site_fract_x
_atom_site_fract_y
_atom_site_fract_z
_atom_site_occupancy
_atom_site_U_iso_or_equiv
Mn1 Mn 0.833 0.666 0.25 1 0.0
Sn1 Sn 0.3333 0.6667 0.25 1 0.0
